data_4113303
loop_
_publ_author_name
'Ryo Sekiya'
'Shin-ichi Nishikiori'
'Katsuyuki Ogura'

_publ_contact_author_address
;
Department of Basic Science,
Graduate School of Arts and Sciences,
The University of Tokyo,
Komaba3-8-1, Meguro, Tokyo 153-8902, Japan
;
_publ_contact_author_email csekiya@mail.ecc.u-tokyo.ac.jp
_publ_contact_author_fax +81-3-5454-6569
_publ_contact_author_name 'Sekiya, Ryo'
_publ_contact_author_phone +81-3-5454-6569
_publ_section_title
;
 Crystalline Inclusion Compounds Constructed through Self-Assembly of
 Isonicotinic Acid and Thiocyanato Coordination Bridges
;
_journal_name_full 'Journal of the American Chemical Society'
_journal_page_first 16587
_journal_page_last 16600
_journal_paper_doi 10.1021/ja0463280
_journal_volume 126
_journal_year 2004
_chemical_formula_moiety 'C19 H13 N4 Ni O4 S2'
_chemical_formula_sum 'C19 H13 N4 Ni O4 S2'
_chemical_formula_weight 484.16
_chemical_name_systematic
;
catena-bis(N-isonicotinic acid)nickel(II)
-bis(/m-thiocyanato-N,N',S,S')(1,4-diethynylbenzene)1/2
;
_space_group_IT_number 2
_symmetry_cell_setting triclinic
_symmetry_space_group_name_Hall '-P 1'
_symmetry_space_group_name_H-M 'P -1'
_atom_sites_solution_hydrogens geom
_atom_sites_solution_primary direct
_atom_sites_solution_secondary difmap
_audit_creation_date 'Apr 19 12:58:11 2002'
_audit_creation_method WinGX
_cell_angle_alpha 98.958(7)
_cell_angle_beta 53.860(5)
_cell_angle_gamma 99.271(4)
_cell_formula_units_Z 2
_cell_length_a 7.1429(8)
_cell_length_b 11.1149(11)
_cell_length_c 16.2907(18)
_cell_measurement_temperature 293(2)
_cell_measurement_theta_max 29.98
_cell_measurement_theta_min 1.55
_cell_volume 1027.9(2)
_computing_cell_refinement RAPID-AUTO
_computing_data_collection RAPID-AUTO
_computing_structure_refinement 'SHELXL-97 (Sheldrick, 1997)'
_computing_structure_solution 'SHELXS-97 (Sheldrick, 1997)'
_diffrn_ambient_temperature 293(2)
_diffrn_measurement_device_type 'Rigaku RAXIS-RAPID'
_diffrn_measurement_method \w
_diffrn_radiation_monochromator graphite
_diffrn_radiation_type MoK\a
_diffrn_radiation_wavelength 0.71069
_diffrn_reflns_av_R_equivalents 0.0486
_diffrn_reflns_av_sigmaI/netI 0.0746
_diffrn_reflns_limit_h_max 0
_diffrn_reflns_limit_h_min -10
_diffrn_reflns_limit_k_max 15
_diffrn_reflns_limit_k_min -15
_diffrn_reflns_limit_l_max 18
_diffrn_reflns_limit_l_min -22
_diffrn_reflns_number 5411
_diffrn_reflns_theta_max 29.98
_diffrn_reflns_theta_min 1.55
_exptl_absorpt_coefficient_mu 1.181
_exptl_absorpt_correction_T_max 1
_exptl_absorpt_correction_T_min 0.8784
_exptl_absorpt_correction_type numerical
_exptl_crystal_colour green
_exptl_crystal_density_diffrn 1.564
_exptl_crystal_description block
_exptl_crystal_F_000 494
_exptl_crystal_size_max 0.30
_exptl_crystal_size_mid 0.10
_exptl_crystal_size_min 0.10
_refine_diff_density_max 0.748
_refine_diff_density_min -1.146
_refine_diff_density_rms 0.134
_refine_ls_extinction_method none
_refine_ls_goodness_of_fit_obs 1.089
_refine_ls_hydrogen_treatment mixed
_refine_ls_matrix_type full
_refine_ls_number_parameters 274
_refine_ls_number_reflns 5411
_refine_ls_number_restraints 0
_refine_ls_restrained_S_all 1.089
_refine_ls_R_factor_all 0.1362
_refine_ls_R_factor_obs 0.0721
_refine_ls_shift/esd_max 0.00
_refine_ls_shift/esd_mean 0.00
_refine_ls_structure_factor_coef Fsqd
_refine_ls_weighting_details 'calc w=1/[\s^2^(Fo^2^)+(0.0623P)^2^+3.0546P] where P=(Fo^2^+2Fc^2^)/3'
_refine_ls_weighting_scheme calc
_refine_ls_wR_factor_all 0.1894
_refine_ls_wR_factor_obs 0.1586
_reflns_number_observed 3268
_reflns_number_total 5411
_reflns_observed_criterion >2sigma(I)
_cod_data_source_file ja0463280si20040622_120811.cif
_cod_data_source_block diethynylbenzene
_cod_original_cell_volume 1027.85(19)
_cod_database_code 4113303

loop_
_symmetry_equiv_pos_as_xyz
'x, y, z'
'-x, -y, -z'

loop_
_atom_site_aniso_label
_atom_site_aniso_U_11
_atom_site_aniso_U_22
_atom_site_aniso_U_33
_atom_site_aniso_U_23
_atom_site_aniso_U_13
_atom_site_aniso_U_12
C1 0.034(3) 0.027(3) 0.034(3) 0.002(2) -0.022(2) -0.001(2)
C2 0.034(3) 0.021(2) 0.040(3) -0.002(2) -0.024(2) 0.004(2)
C11 0.037(3) 0.060(4) 0.038(3) -0.002(3) -0.025(3) 0.004(3)
C12 0.046(4) 0.060(4) 0.037(3) -0.005(3) -0.026(3) 0.010(3)
C13 0.048(3) 0.049(3) 0.036(3) -0.003(2) -0.029(3) 0.010(3)
C14 0.047(4) 0.073(4) 0.041(3) -0.009(3) -0.032(3) 0.023(3)
C15 0.042(3) 0.067(4) 0.039(3) -0.011(3) -0.028(3) 0.026(3)
C16 0.053(4) 0.046(3) 0.038(3) -0.004(2) -0.032(3) 0.009(3)
C21 0.049(4) 0.053(4) 0.048(3) -0.009(3) -0.037(3) 0.015(3)
C22 0.049(4) 0.053(4) 0.045(3) -0.011(3) -0.033(3) 0.017(3)
C23 0.049(3) 0.035(3) 0.037(3) 0.001(2) -0.029(3) -0.001(2)
C24 0.035(3) 0.055(4) 0.042(3) -0.001(3) -0.027(3) 0.002(3)
C25 0.039(3) 0.047(3) 0.042(3) -0.005(3) -0.026(3) 0.008(3)
C26 0.057(4) 0.043(3) 0.043(3) -0.007(3) -0.037(3) 0.005(3)
N1 0.043(3) 0.022(2) 0.042(3) -0.0014(18) -0.027(2) 0.0049(19)
N2 0.036(2) 0.030(2) 0.047(3) -0.0038(19) -0.027(2) 0.0056(19)
N11 0.039(3) 0.042(3) 0.040(3) -0.003(2) -0.027(2) 0.008(2)
N21 0.036(2) 0.033(2) 0.039(3) -0.0046(19) -0.025(2) 0.0054(19)
O11 0.049(3) 0.085(3) 0.037(2) -0.010(2) -0.028(2) 0.007(2)
O12 0.061(3) 0.096(4) 0.051(3) -0.022(3) -0.044(3) 0.026(3)
O21 0.063(3) 0.083(3) 0.052(3) -0.016(2) -0.045(3) 0.008(3)
O22 0.067(3) 0.076(3) 0.049(3) -0.020(2) -0.042(3) 0.027(3)
S1 0.0393(8) 0.0277(7) 0.0508(9) -0.0041(6) -0.0211(7) 0.0129(6)
S2 0.0376(8) 0.0258(7) 0.0693(10) -0.0008(6) -0.0316(8) 0.0084(6)
Ni1 0.0341(5) 0.0244(5) 0.0346(5) -0.0040(4) -0.0243(4) 0.0075(4)
Ni2 0.0363(5) 0.0240(5) 0.0379(6) -0.0062(4) -0.0258(5) 0.0084(4)
C101 0.083(7) 0.095(7) 0.076(6) 0.004(5) -0.030(6) 0.022(6)
C102 0.098(7) 0.053(5) 0.076(6) 0.022(4) -0.037(6) 0.001(5)
C103 0.097(8) 0.086(7) 0.057(5) 0.007(5) -0.018(5) 0.022(6)
C104 0.121(9) 0.068(6) 0.090(7) 0.012(5) -0.061(7) 0.000(6)
C105 0.184(14) 0.082(8) 0.135(11) 0.036(7) -0.101(11) -0.021(8)

loop_
_atom_site_label
_atom_site_type_symbol
_atom_site_fract_x
_atom_site_fract_y
_atom_site_fract_z
_atom_site_U_iso_or_equiv
_atom_site_thermal_displace_type
_atom_site_occupancy
_atom_site_symmetry_multiplicity
_atom_site_calc_flag
_atom_site_refinement_flags
C1 C -0.2814(9) 0.2329(5) 0.0809(4) 0.0310(11) Uani 1 1 d .
C2 C 0.2603(9) 0.2757(4) -0.0349(4) 0.0299(10) Uani 1 1 d .
C11 C -0.2464(10) 0.0332(6) 0.2326(4) 0.0435(14) Uani 1 1 d .
H11 H -0.3781 0.0357 0.2343 0.052 Uiso 1 1 calc R
C12 C -0.2636(11) 0.0592(6) 0.3225(5) 0.0472(15) Uani 1 1 d .
H12 H -0.4038 0.0785 0.3834 0.057 Uiso 1 1 calc R
C13 C -0.0665(11) 0.0558(6) 0.3193(4) 0.0412(13) Uani 1 1 d .
C14 C 0.1342(11) 0.0211(6) 0.2285(5) 0.0489(16) Uani 1 1 d .
H14 H 0.2671 0.0148 0.225 0.059 Uiso 1 1 calc R
C15 C 0.1348(11) -0.0042(6) 0.1429(5) 0.0461(15) Uani 1 1 d .
H15 H 0.2706 -0.0285 0.0819 0.055 Uiso 1 1 calc R
C16 C -0.0662(11) 0.0951(5) 0.4112(4) 0.0422(13) Uani 1 1 d .
C21 C 0.1853(11) 0.3562(6) 0.7913(5) 0.0447(14) Uani 1 1 d .
H21 H 0.3156 0.354 0.7908 0.054 Uiso 1 1 calc R
C22 C 0.1841(11) 0.2969(6) 0.7106(5) 0.0459(15) Uani 1 1 d .
H22 H 0.3098 0.2549 0.6575 0.055 Uiso 1 1 calc R
C23 C -0.0069(11) 0.3011(5) 0.7103(4) 0.0385(12) Uani 1 1 d .
C24 C -0.1907(10) 0.3665(6) 0.7911(4) 0.0419(13) Uani 1 1 d .
H24 H -0.3202 0.3728 0.792 0.05 Uiso 1 1 calc R
C25 C -0.1765(10) 0.4217(5) 0.8696(5) 0.0413(13) Uani 1 1 d .
H25 H -0.3002 0.4638 0.9239 0.05 Uiso 1 1 calc R
C26 C -0.0253(12) 0.2365(5) 0.6281(5) 0.0441(14) Uani 1 1 d .
N1 N -0.2112(8) 0.1386(4) 0.0568(3) 0.0348(10) Uani 1 1 d .
N2 N 0.1941(8) 0.3696(4) -0.0195(4) 0.0364(10) Uani 1 1 d .
N11 N -0.0483(8) 0.0044(4) 0.1430(4) 0.0375(10) Uani 1 1 d .
N21 N 0.0086(8) 0.4170(4) 0.8704(3) 0.0349(10) Uani 1 1 d .
O11 O -0.2514(8) 0.1275(5) 0.4932(3) 0.0567(12) Uani 1 1 d .
O12 O 0.1256(8) 0.0952(5) 0.3996(4) 0.0633(14) Uani 1 1 d .
H212 H 0.1087 0.118 0.4538 0.095 Uiso 1 1 calc R
O21 O -0.2171(8) 0.2355(5) 0.6397(4) 0.0617(13) Uani 1 1 d .
H221 H -0.2088 0.1976 0.5904 0.093 Uiso 1 1 calc R
O22 O 0.1499(9) 0.1878(5) 0.5516(3) 0.0592(13) Uani 1 1 d .
S1 S -0.3787(3) 0.37082(13) 0.11525(12) 0.0419(4) Uani 1 1 d .
S2 S 0.3603(3) 0.14180(12) -0.06230(13) 0.0436(4) Uani 1 1 d .
Ni1 Ni 0 0 0 0.0285(2) Uani 1 2 d S
Ni2 Ni 0 0.5 0 0.0304(2) Uani 1 2 d S
C101 C -0.2222(18) 0.5083(9) 0.5284(8) 0.092(3) Uani 1 1 d .
H101 H -0.3719 0.5147 0.5481 0.111 Uiso 1 1 calc R
C102 C -0.065(2) 0.4488(8) 0.4358(7) 0.083(3) Uani 1 1 d .
C103 C 0.157(2) 0.4420(9) 0.4085(7) 0.094(3) Uani 1 1 d .
H103 H 0.2641 0.4029 0.3459 0.112 Uiso 1 1 calc R
C104 C -0.130(2) 0.4015(9) 0.3688(9) 0.093(3) Uani 1 1 d .
C105 C -0.179(3) 0.3650(11) 0.3125(11) 0.129(5) Uani 1 1 d .
H105 H -0.2173 0.3357 0.2672 0.155 Uiso 1 1 calc R

loop_
_atom_type_symbol
_atom_type_description
_atom_type_scat_dispersion_real
_atom_type_scat_dispersion_imag
_atom_type_scat_source
C C 0.0033 0.0016 'International Tables Vol C Tables 4.2.6.8 and 6.1.1.4'
H H 0 0 'International Tables Vol C Tables 4.2.6.8 and 6.1.1.4'
N N 0.0061 0.0033 'International Tables Vol C Tables 4.2.6.8 and 6.1.1.4'
O O 0.0106 0.006 'International Tables Vol C Tables 4.2.6.8 and 6.1.1.4'
S S 0.1246 0.1234 'International Tables Vol C Tables 4.2.6.8 and 6.1.1.4'
Ni Ni 0.3393 1.1124 'International Tables Vol C Tables 4.2.6.8 and 6.1.1.4'

loop_
_geom_angle_atom_site_label_1
_geom_angle_atom_site_label_2
_geom_angle_atom_site_label_3
_geom_angle
_geom_angle_site_symmetry_1
_geom_angle_site_symmetry_3
N1 C1 S1 179.0(5) . .
N2 C2 S2 177.5(5) . .
N11 C11 C12 123.0(5) . .
C11 C12 C13 118.2(6) . .
C14 C13 C12 119.0(5) . .
C14 C13 C16 119.9(5) . .
C12 C13 C16 121.0(5) . .
C13 C14 C15 118.7(5) . .
N11 C15 C14 123.4(5) . .
O11 C16 O12 124.6(5) . .
O11 C16 C13 118.8(5) . .
O12 C16 C13 116.6(5) . .
N21 C21 C22 123.4(5) . .
C23 C22 C21 118.6(6) . .
C22 C23 C24 118.7(5) . .
C22 C23 C26 122.0(5) . .
C24 C23 C26 119.3(5) . .
C25 C24 C23 118.8(5) . .
N21 C25 C24 122.5(5) . .
O22 C26 O21 124.4(5) . .
O22 C26 C23 118.3(5) . .
O21 C26 C23 117.3(6) . .
C1 N1 Ni1 163.8(4) . .
C2 N2 Ni2 160.5(4) . .
C15 N11 C11 117.6(5) . .
C15 N11 Ni1 118.6(4) . .
C11 N11 Ni1 123.1(4) . .
C21 N21 C25 117.9(5) . .
C21 N21 Ni2 123.7(3) . 1_556
C25 N21 Ni2 118.4(4) . 1_556
C1 S1 Ni2 100.16(19) . .
C2 S2 Ni1 101.96(19) . .
N1 Ni1 N1 180.0(3) 2 .
N1 Ni1 N11 89.72(17) 2 2
N1 Ni1 N11 90.28(17) . 2
N1 Ni1 N11 90.28(17) 2 .
N1 Ni1 N11 89.72(17) . .
N11 Ni1 N11 180 2 .
N1 Ni1 S2 93.67(13) 2 2
N1 Ni1 S2 86.33(13) . 2
N11 Ni1 S2 89.25(13) 2 2
N11 Ni1 S2 90.75(13) . 2
N1 Ni1 S2 86.33(13) 2 .
N1 Ni1 S2 93.67(13) . .
N11 Ni1 S2 90.75(13) 2 .
N11 Ni1 S2 89.25(13) . .
S2 Ni1 S2 180.00(5) 2 .
N2 Ni2 N2 180 2_565 .
N2 Ni2 N21 90.72(17) 2_565 1_554
N2 Ni2 N21 89.28(17) . 1_554
N2 Ni2 N21 89.28(17) 2_565 2_566
N2 Ni2 N21 90.72(17) . 2_566
N21 Ni2 N21 180.00(13) 1_554 2_566
N2 Ni2 S1 87.98(14) 2_565 .
N2 Ni2 S1 92.02(14) . .
N21 Ni2 S1 89.57(13) 1_554 .
N21 Ni2 S1 90.43(13) 2_566 .
N2 Ni2 S1 92.02(14) 2_565 2_565
N2 Ni2 S1 87.98(14) . 2_565
N21 Ni2 S1 90.43(13) 1_554 2_565
N21 Ni2 S1 89.57(13) 2_566 2_565
S1 Ni2 S1 180.00(5) . 2_565
C103 C101 C102 119.8(10) 2_566 .
C101 C102 C103 118.6(10) . .
C101 C102 C104 119.8(11) . .
C103 C102 C104 121.6(10) . .
C101 C103 C102 121.6(9) 2_566 .
C105 C104 C102 178.2(13) . .

loop_
_geom_bond_atom_site_label_1
_geom_bond_atom_site_label_2
_geom_bond_distance
_geom_bond_site_symmetry_2
C1 N1 1.146(6) .
C1 S1 1.662(5) .
C2 N2 1.146(6) .
C2 S2 1.639(5) .
C11 N11 1.341(7) .
C11 C12 1.383(8) .
C12 C13 1.384(8) .
C13 C14 1.375(8) .
C13 C16 1.495(7) .
C14 C15 1.376(8) .
C15 N11 1.326(7) .
C16 O11 1.258(7) .
C16 O12 1.268(7) .
C21 N21 1.339(7) .
C21 C22 1.381(8) .
C22 C23 1.376(8) .
C23 C24 1.399(8) .
C23 C26 1.483(7) .
C24 C25 1.382(8) .
C25 N21 1.339(7) .
C26 O22 1.257(7) .
C26 O21 1.267(7) .
N1 Ni1 2.041(4) .
N2 Ni2 2.027(4) .
N11 Ni1 2.138(4) .
N21 Ni2 2.139(4) 1_556
S1 Ni2 2.5499(16) .
S2 Ni1 2.4998(15) .
Ni1 N1 2.041(4) 2
Ni1 N11 2.138(4) 2
Ni1 S2 2.4998(15) 2
Ni2 N2 2.027(4) 2_565
Ni2 N21 2.139(4) 1_554
Ni2 N21 2.139(4) 2_566
Ni2 S1 2.5499(16) 2_565
C101 C103 1.374(14) 2_566
C101 C102 1.379(13) .
C102 C103 1.382(14) .
C102 C104 1.423(14) .
C103 C101 1.374(14) 2_566
C104 C105 1.156(15) .

loop_
_geom_hbond_atom_site_label_D
_geom_hbond_atom_site_label_H
_geom_hbond_atom_site_label_A
_geom_hbond_distance_DH
_geom_hbond_distance_HA
_geom_hbond_distance_DA
_geom_hbond_angle_DHA
_geom_hbond_site_symmetry_A
_geom_hbond_publ_flag
O12 H212 O22 0.8204 1.8223 2.622(8) 164.52 1_555 yes
O21 H221 O11 0.8205 1.8201 2.627(7) 167.26 1_555 yes
